data_7221662
loop_
_publ_author_name
'Th\'eriault, K D'
'Radford, C.'
'Parvez, M.'
'Heyne, B.'
'Sutherland, T. C.'

_publ_section_title
;
 Structure-property relationship of donor-acceptor acridones - an optical,
 electrochemical and computational study.
;
_journal_issue 32
_journal_name_full 'Physical chemistry chemical physics : PCCP'
_journal_page_first 20903
_journal_page_last 20911
_journal_paper_doi 10.1039/c5cp03222a
_journal_volume 17
_journal_year 2015
_chemical_formula_moiety 'C23 H29 N O'
_chemical_formula_sum 'C23 H29 N O'
_chemical_formula_weight 335.47
_chemical_name_systematic
;
 ?
;
_space_group_IT_number 13
_symmetry_cell_setting monoclinic
_symmetry_space_group_name_Hall '-P 2yc'
_symmetry_space_group_name_H-M 'P 1 2/c 1'
_atom_sites_solution_hydrogens geom
_atom_sites_solution_primary direct
_atom_sites_solution_secondary difmap
_audit_update_record
;
2015-03-26 deposited with the CCDC.
2015-07-13 downloaded from the CCDC.
;
_cell_angle_alpha 90.00
_cell_angle_beta 96.6590(18)
_cell_angle_gamma 90.00
_cell_formula_units_Z 4
_cell_length_a 12.8075(5)
_cell_length_b 9.6355(3)
_cell_length_c 15.8732(7)
_cell_measurement_reflns_used 4494
_cell_measurement_temperature 173(2)
_cell_measurement_theta_max 27.48
_cell_measurement_theta_min 1.00
_cell_volume 1945.64(13)
_computing_cell_refinement 'HKL DENZO (Otwinowski & Minor, 1997)'
_computing_data_collection 'COLLECT (Hooft, 1998)'
_computing_data_reduction 'SCALEPACK (Otwinowski & Minor, 1997)'
_computing_molecular_graphics 'ORTEP-3 (Farrugia, 1997)'
_computing_publication_material 'SHELXL-97 (Sheldrick, 2008)'
_computing_structure_refinement 'SHELXL-97 (Sheldrick, 2008)'
_computing_structure_solution 'SIR92 (Altomare et al., 1991)'
_diffrn_ambient_temperature 173(2)
_diffrn_measured_fraction_theta_full 0.985
_diffrn_measured_fraction_theta_max 0.985
_diffrn_measurement_device_type 'Nonius APEX2 CCD'
_diffrn_measurement_method ' \w and \f scans '
_diffrn_radiation_monochromator graphite
_diffrn_radiation_source 'fine-focus sealed tube'
_diffrn_radiation_type MoK\a
_diffrn_radiation_wavelength 0.71073
_diffrn_reflns_av_R_equivalents 0.0291
_diffrn_reflns_av_sigmaI/netI 0.0345
_diffrn_reflns_limit_h_max 16
_diffrn_reflns_limit_h_min -16
_diffrn_reflns_limit_k_max 12
_diffrn_reflns_limit_k_min -12
_diffrn_reflns_limit_l_max 20
_diffrn_reflns_limit_l_min -20
_diffrn_reflns_number 8223
_diffrn_reflns_theta_full 27.62
_diffrn_reflns_theta_max 27.62
_diffrn_reflns_theta_min 2.87
_exptl_absorpt_coefficient_mu 0.069
_exptl_absorpt_correction_T_max 0.9898
_exptl_absorpt_correction_T_min 0.9864
_exptl_absorpt_correction_type multi-scan
_exptl_absorpt_process_details 'SORTAV: (Blessing, 1997)'
_exptl_crystal_colour Yellow
_exptl_crystal_density_diffrn 1.145
_exptl_crystal_density_method 'not measured'
_exptl_crystal_description Block
_exptl_crystal_F_000 728
_exptl_crystal_size_max 0.20
_exptl_crystal_size_mid 0.18
_exptl_crystal_size_min 0.15
_refine_diff_density_max 0.253
_refine_diff_density_min -0.236
_refine_diff_density_rms 0.047
_refine_ls_extinction_method none
_refine_ls_goodness_of_fit_ref 1.064
_refine_ls_hydrogen_treatment constr
_refine_ls_matrix_type full
_refine_ls_number_parameters 227
_refine_ls_number_reflns 4461
_refine_ls_number_restraints 0
_refine_ls_restrained_S_all 1.064
_refine_ls_R_factor_all 0.0902
_refine_ls_R_factor_gt 0.0675
_refine_ls_shift/su_max 0.001
_refine_ls_shift/su_mean 0.000
_refine_ls_structure_factor_coef Fsqd
_refine_ls_weighting_details 'calc w=1/[\s^2^(Fo^2^)+(0.0633P)^2^+1.4999P] where P=(Fo^2^+2Fc^2^)/3'
_refine_ls_weighting_scheme calc
_refine_ls_wR_factor_gt 0.1603
_refine_ls_wR_factor_ref 0.1800
_reflns_number_gt 3397
_reflns_number_total 4461
_reflns_threshold_expression >2sigma(I)
_cod_data_source_file c5cp03222a2.cif
_cod_data_source_block Compound_I
_cod_depositor_comments
;
The following automatic conversions were performed:

'_symmetry_cell_setting' value 'Monoclinic' changed to 'monoclinic'
according to
/usr/data/users/saulius/crontab/automatic-downloads/rss-feeds/RSC/lib/dictionaries/cif_core.dic
dictionary named 'cif_core.dic' version 2.4.2 from 2011-04-26.

'_exptl_absorpt_correction_type' value 'Multi-scan' changed to
'multi-scan' according to
/usr/data/users/saulius/crontab/automatic-downloads/rss-feeds/RSC/lib/dictionaries/cif_core.dic
dictionary named 'cif_core.dic' version 2.4.2 from 2011-04-26.

Automatic conversion script
Id: cif_fix_values 3271 2015-04-21 07:52:19Z andrius 

 Adding full bibliography for 7221662--7221663.cif.
;
_cod_original_sg_symbol_H-M 'P 2/c'
_cod_database_code 7221662

loop_
_symmetry_equiv_pos_as_xyz
'x, y, z'
'-x, y, -z+1/2'
'-x, -y, -z'
'x, -y, z-1/2'

loop_
_atom_site_label
_atom_site_type_symbol
_atom_site_fract_x
_atom_site_fract_y
_atom_site_fract_z
_atom_site_U_iso_or_equiv
_atom_site_adp_type
_atom_site_occupancy
_atom_site_symmetry_multiplicity
_atom_site_calc_flag
_atom_site_refinement_flags
O1 O 0.66615(12) 0.06920(17) -0.12253(8) 0.0443(4) Uani 1 1 d .
N1 N 0.61454(12) -0.12585(17) 0.09830(9) 0.0288(4) Uani 1 1 d .
C1 C 0.56951(14) -0.17839(19) 0.02113(11) 0.0279(4) Uani 1 1 d .
C2 C 0.50365(16) -0.2957(2) 0.01707(12) 0.0346(4) Uani 1 1 d .
H2 H 0.4912 -0.3419 0.0678 0.042 Uiso 1 1 calc R
C3 C 0.45754(17) -0.3438(2) -0.05920(13) 0.0377(5) Uani 1 1 d .
H3 H 0.4125 -0.4223 -0.0604 0.045 Uiso 1 1 calc R
C4 C 0.47484(16) -0.2806(2) -0.13521(13) 0.0385(5) Uani 1 1 d .
H4 H 0.4424 -0.3154 -0.1879 0.046 Uiso 1 1 calc R
C5 C 0.53934(16) -0.1678(2) -0.13240(12) 0.0354(5) Uani 1 1 d .
H5 H 0.5522 -0.1244 -0.1839 0.043 Uiso 1 1 calc R
C6 C 0.58717(14) -0.1143(2) -0.05523(11) 0.0293(4) Uani 1 1 d .
C7 C 0.65302(15) 0.0087(2) -0.05604(11) 0.0316(4) Uani 1 1 d .
C8 C 0.70144(15) 0.0554(2) 0.02637(11) 0.0302(4) Uani 1 1 d .
C9 C 0.76832(17) 0.1709(2) 0.03112(13) 0.0386(5) Uani 1 1 d .
H9 H 0.7811 0.2168 -0.0197 0.046 Uiso 1 1 calc R
C10 C 0.81560(18) 0.2192(2) 0.10700(14) 0.0437(5) Uani 1 1 d .
H10 H 0.8605 0.2980 0.1093 0.052 Uiso 1 1 calc R
C11 C 0.79676(17) 0.1509(2) 0.18070(13) 0.0411(5) Uani 1 1 d .
H11 H 0.8297 0.1837 0.2337 0.049 Uiso 1 1 calc R
C12 C 0.73222(16) 0.0378(2) 0.17922(12) 0.0342(4) Uani 1 1 d .
H12 H 0.7212 -0.0070 0.2307 0.041 Uiso 1 1 calc R
C13 C 0.68186(14) -0.0127(2) 0.10139(11) 0.0290(4) Uani 1 1 d .
C14 C 0.59878(15) -0.1982(2) 0.17726(11) 0.0302(4) Uani 1 1 d .
H14A H 0.5278 -0.2403 0.1714 0.036 Uiso 1 1 calc R
H14B H 0.6028 -0.1304 0.2243 0.036 Uiso 1 1 calc R
C15 C 0.68028(16) -0.3108(2) 0.19856(12) 0.0354(4) Uani 1 1 d .
H15A H 0.7512 -0.2691 0.2011 0.042 Uiso 1 1 calc R
H15B H 0.6737 -0.3805 0.1525 0.042 Uiso 1 1 calc R
C16 C 0.67008(16) -0.3835(2) 0.28210(12) 0.0341(4) Uani 1 1 d .
H16A H 0.6676 -0.3129 0.3272 0.041 Uiso 1 1 calc R
H16B H 0.6031 -0.4357 0.2772 0.041 Uiso 1 1 calc R
C17 C 0.76004(19) -0.4824(3) 0.30752(13) 0.0459(6) Uani 1 1 d .
H17A H 0.7562 -0.5596 0.2661 0.055 Uiso 1 1 calc R
H17B H 0.8271 -0.4328 0.3040 0.055 Uiso 1 1 calc R
C18 C 0.76158(17) -0.5428(2) 0.39570(13) 0.0402(5) Uani 1 1 d .
H18A H 0.7593 -0.4658 0.4367 0.048 Uiso 1 1 calc R
H18B H 0.6975 -0.5996 0.3978 0.048 Uiso 1 1 calc R
C19 C 0.8566(2) -0.6312(3) 0.42263(15) 0.0596(7) Uani 1 1 d .
H19A H 0.8559 -0.7115 0.3837 0.072 Uiso 1 1 calc R
H19B H 0.9204 -0.5762 0.4160 0.072 Uiso 1 1 calc R
C20 C 0.86463(18) -0.6847(3) 0.51182(14) 0.0475(6) Uani 1 1 d .
H20A H 0.8019 -0.7422 0.5180 0.057 Uiso 1 1 calc R
H20B H 0.8634 -0.6047 0.5508 0.057 Uiso 1 1 calc R
C21 C 0.9614(2) -0.7695(3) 0.53859(16) 0.0621(8) Uani 1 1 d .
H21A H 0.9633 -0.8476 0.4983 0.075 Uiso 1 1 calc R
H21B H 1.0237 -0.7108 0.5332 0.075 Uiso 1 1 calc R
C22 C 0.9715(2) -0.8269(3) 0.62511(18) 0.0649(8) Uani 1 1 d .
H22A H 0.9076 -0.8818 0.6316 0.078 Uiso 1 1 calc R
H22B H 0.9735 -0.7487 0.6657 0.078 Uiso 1 1 calc R
C23 C 1.0654(2) -0.9168(3) 0.64937(17) 0.0670(8) Uani 1 1 d .
H23A H 1.0605 -0.9579 0.7053 0.080 Uiso 1 1 calc R
H23B H 1.1294 -0.8606 0.6515 0.080 Uiso 1 1 calc R
H23C H 1.0677 -0.9908 0.6073 0.080 Uiso 1 1 calc R

loop_
_atom_site_aniso_label
_atom_site_aniso_U_11
_atom_site_aniso_U_22
_atom_site_aniso_U_33
_atom_site_aniso_U_23
_atom_site_aniso_U_13
_atom_site_aniso_U_12
O1 0.0573(10) 0.0510(9) 0.0238(7) 0.0080(6) 0.0023(6) -0.0087(8)
N1 0.0347(8) 0.0327(8) 0.0184(7) 0.0021(6) 0.0003(6) 0.0019(7)
C1 0.0311(9) 0.0294(9) 0.0223(8) 0.0001(7) -0.0002(7) 0.0075(7)
C2 0.0406(10) 0.0329(10) 0.0300(10) 0.0017(8) 0.0026(8) 0.0030(8)
C3 0.0411(11) 0.0309(10) 0.0399(11) -0.0028(9) -0.0002(9) 0.0003(8)
C4 0.0442(12) 0.0390(11) 0.0299(10) -0.0068(8) -0.0066(8) 0.0040(9)
C5 0.0428(11) 0.0398(11) 0.0224(9) 0.0004(8) -0.0019(8) 0.0051(9)
C6 0.0325(9) 0.0324(10) 0.0225(8) 0.0000(7) 0.0001(7) 0.0061(8)
C7 0.0368(10) 0.0366(10) 0.0210(8) 0.0027(7) 0.0018(7) 0.0051(8)
C8 0.0328(10) 0.0330(10) 0.0245(9) 0.0018(7) 0.0021(7) 0.0034(8)
C9 0.0427(11) 0.0401(12) 0.0329(10) 0.0029(9) 0.0036(8) -0.0035(9)
C10 0.0443(12) 0.0415(12) 0.0441(12) -0.0035(10) -0.0004(9) -0.0075(10)
C11 0.0437(12) 0.0436(12) 0.0333(10) -0.0075(9) -0.0068(9) 0.0008(9)
C12 0.0388(10) 0.0383(11) 0.0242(9) -0.0013(8) -0.0023(7) 0.0053(8)
C13 0.0299(9) 0.0332(10) 0.0233(8) 0.0000(7) 0.0003(7) 0.0057(8)
C14 0.0364(10) 0.0350(10) 0.0195(8) 0.0037(7) 0.0043(7) 0.0028(8)
C15 0.0413(11) 0.0389(11) 0.0255(9) 0.0029(8) 0.0015(8) 0.0064(9)
C16 0.0405(11) 0.0346(11) 0.0261(9) 0.0045(8) -0.0001(8) 0.0041(8)
C17 0.0557(14) 0.0504(14) 0.0312(10) 0.0096(10) 0.0033(9) 0.0166(11)
C18 0.0445(12) 0.0399(12) 0.0350(11) 0.0097(9) -0.0006(9) 0.0030(9)
C19 0.0675(16) 0.0726(18) 0.0382(12) 0.0164(12) 0.0036(11) 0.0306(14)
C20 0.0456(12) 0.0558(15) 0.0398(12) 0.0173(10) -0.0009(9) 0.0039(11)
C21 0.0644(16) 0.081(2) 0.0405(13) 0.0165(13) 0.0033(11) 0.0285(15)
C22 0.0504(15) 0.086(2) 0.0572(16) 0.0318(15) 0.0025(12) 0.0139(14)
C23 0.0600(16) 0.091(2) 0.0480(14) 0.0218(14) -0.0020(12) 0.0242(15)

loop_
_atom_type_symbol
_atom_type_description
_atom_type_scat_dispersion_real
_atom_type_scat_dispersion_imag
_atom_type_scat_source
C C 0.0033 0.0016 'International Tables Vol C Tables 4.2.6.8 and 6.1.1.4'
H H 0.0000 0.0000 'International Tables Vol C Tables 4.2.6.8 and 6.1.1.4'
N N 0.0061 0.0033 'International Tables Vol C Tables 4.2.6.8 and 6.1.1.4'
O O 0.0106 0.0060 'International Tables Vol C Tables 4.2.6.8 and 6.1.1.4'

loop_
_geom_angle_atom_site_label_1
_geom_angle_atom_site_label_2
_geom_angle_atom_site_label_3
_geom_angle
C1 N1 C13 120.72(15)
C1 N1 C14 119.72(16)
C13 N1 C14 119.31(14)
N1 C1 C6 120.68(17)
N1 C1 C2 121.27(16)
C6 C1 C2 118.05(16)
C3 C2 C1 120.57(18)
C3 C2 H2 119.7
C1 C2 H2 119.7
C2 C3 C4 121.6(2)
C2 C3 H3 119.2
C4 C3 H3 119.2
C5 C4 C3 118.51(18)
C5 C4 H4 120.7
C3 C4 H4 120.7
C4 C5 C6 121.57(19)
C4 C5 H5 119.2
C6 C5 H5 119.2
C1 C6 C5 119.67(18)
C1 C6 C7 121.21(16)
C5 C6 C7 119.11(17)
O1 C7 C8 122.49(19)
O1 C7 C6 121.93(17)
C8 C7 C6 115.57(16)
C9 C8 C13 119.50(17)
C9 C8 C7 119.29(17)
C13 C8 C7 121.21(18)
C10 C9 C8 121.61(19)
C10 C9 H9 119.2
C8 C9 H9 119.2
C9 C10 C11 118.6(2)
C9 C10 H10 120.7
C11 C10 H10 120.7
C12 C11 C10 121.86(19)
C12 C11 H11 119.1
C10 C11 H11 119.1
C11 C12 C13 120.26(18)
C11 C12 H12 119.9
C13 C12 H12 119.9
N1 C13 C8 120.49(16)
N1 C13 C12 121.37(17)
C8 C13 C12 118.14(18)
N1 C14 C15 111.77(15)
N1 C14 H14A 109.3
C15 C14 H14A 109.3
N1 C14 H14B 109.3
C15 C14 H14B 109.3
H14A C14 H14B 107.9
C14 C15 C16 113.45(16)
C14 C15 H15A 108.9
C16 C15 H15A 108.9
C14 C15 H15B 108.9
C16 C15 H15B 108.9
H15A C15 H15B 107.7
C17 C16 C15 112.54(17)
C17 C16 H16A 109.1
C15 C16 H16A 109.1
C17 C16 H16B 109.1
C15 C16 H16B 109.1
H16A C16 H16B 107.8
C18 C17 C16 114.60(18)
C18 C17 H17A 108.6
C16 C17 H17A 108.6
C18 C17 H17B 108.6
C16 C17 H17B 108.6
H17A C17 H17B 107.6
C19 C18 C17 113.79(19)
C19 C18 H18A 108.8
C17 C18 H18A 108.8
C19 C18 H18B 108.8
C17 C18 H18B 108.8
H18A C18 H18B 107.7
C20 C19 C18 115.3(2)
C20 C19 H19A 108.4
C18 C19 H19A 108.4
C20 C19 H19B 108.4
C18 C19 H19B 108.4
H19A C19 H19B 107.5
C19 C20 C21 114.7(2)
C19 C20 H20A 108.6
C21 C20 H20A 108.6
C19 C20 H20B 108.6
C21 C20 H20B 108.6
H20A C20 H20B 107.6
C22 C21 C20 116.6(2)
C22 C21 H21A 108.1
C20 C21 H21A 108.1
C22 C21 H21B 108.1
C20 C21 H21B 108.1
H21A C21 H21B 107.3
C21 C22 C23 116.0(2)
C21 C22 H22A 108.3
C23 C22 H22A 108.3
C21 C22 H22B 108.3
C23 C22 H22B 108.3
H22A C22 H22B 107.4
C22 C23 H23A 109.5
C22 C23 H23B 109.5
H23A C23 H23B 109.5
C22 C23 H23C 109.5
H23A C23 H23C 109.5
H23B C23 H23C 109.5

loop_
_geom_bond_atom_site_label_1
_geom_bond_atom_site_label_2
_geom_bond_distance
O1 C7 1.234(2)
N1 C1 1.388(2)
N1 C13 1.388(2)
N1 C14 1.469(2)
C1 C6 1.402(2)
C1 C2 1.408(3)
C2 C3 1.365(3)
C2 H2 0.9500
C3 C4 1.392(3)
C3 H3 0.9500
C4 C5 1.363(3)
C4 H4 0.9500
C5 C6 1.403(2)
C5 H5 0.9500
C6 C7 1.455(3)
C7 C8 1.453(2)
C8 C9 1.401(3)
C8 C13 1.407(2)
C9 C10 1.366(3)
C9 H9 0.9500
C10 C11 1.388(3)
C10 H10 0.9500
C11 C12 1.366(3)
C11 H11 0.9500
C12 C13 1.412(2)
C12 H12 0.9500
C14 C15 1.516(3)
C14 H14A 0.9900
C14 H14B 0.9900
C15 C16 1.519(3)
C15 H15A 0.9900
C15 H15B 0.9900
C16 C17 1.514(3)
C16 H16A 0.9900
C16 H16B 0.9900
C17 C18 1.514(3)
C17 H17A 0.9900
C17 H17B 0.9900
C18 C19 1.506(3)
C18 H18A 0.9900
C18 H18B 0.9900
C19 C20 1.499(3)
C19 H19A 0.9900
C19 H19B 0.9900
C20 C21 1.504(3)
C20 H20A 0.9900
C20 H20B 0.9900
C21 C22 1.472(3)
C21 H21A 0.9900
C21 H21B 0.9900
C22 C23 1.496(3)
C22 H22A 0.9900
C22 H22B 0.9900
C23 H23A 0.9800
C23 H23B 0.9800
C23 H23C 0.9800

loop_
_geom_torsion_atom_site_label_1
_geom_torsion_atom_site_label_2
_geom_torsion_atom_site_label_3
_geom_torsion_atom_site_label_4
_geom_torsion
C13 N1 C1 C6 -3.0(3)
C14 N1 C1 C6 -177.30(16)
C13 N1 C1 C2 178.04(17)
C14 N1 C1 C2 3.7(3)
N1 C1 C2 C3 178.11(18)
C6 C1 C2 C3 -0.9(3)
C1 C2 C3 C4 0.9(3)
C2 C3 C4 C5 -0.2(3)
C3 C4 C5 C6 -0.6(3)
N1 C1 C6 C5 -178.89(17)
C2 C1 C6 C5 0.1(3)
N1 C1 C6 C7 0.1(3)
C2 C1 C6 C7 179.07(17)
C4 C5 C6 C1 0.6(3)
C4 C5 C6 C7 -178.36(18)
C1 C6 C7 O1 -177.28(18)
C5 C6 C7 O1 1.7(3)
C1 C6 C7 C8 2.4(3)
C5 C6 C7 C8 -178.65(17)
O1 C7 C8 C9 -2.0(3)
C6 C7 C8 C9 178.33(17)
O1 C7 C8 C13 177.56(18)
C6 C7 C8 C13 -2.1(3)
C13 C8 C9 C10 0.3(3)
C7 C8 C9 C10 179.8(2)
C8 C9 C10 C11 0.3(3)
C9 C10 C11 C12 -0.3(3)
C10 C11 C12 C13 -0.3(3)
C1 N1 C13 C8 3.3(3)
C14 N1 C13 C8 177.61(16)
C1 N1 C13 C12 -176.92(17)
C14 N1 C13 C12 -2.6(3)
C9 C8 C13 N1 178.92(17)
C7 C8 C13 N1 -0.7(3)
C9 C8 C13 C12 -0.9(3)
C7 C8 C13 C12 179.55(17)
C11 C12 C13 N1 -178.88(18)
C11 C12 C13 C8 0.9(3)
C1 N1 C14 C15 86.9(2)
C13 N1 C14 C15 -87.4(2)
N1 C14 C15 C16 177.13(16)
C14 C15 C16 C17 -172.78(18)
C15 C16 C17 C18 172.11(19)
C16 C17 C18 C19 -175.1(2)
C17 C18 C19 C20 175.9(2)
C18 C19 C20 C21 -178.4(2)
C19 C20 C21 C22 -178.6(3)
C20 C21 C22 C23 177.1(3)
